data_2229747
loop_
_publ_author_name
'Li, Jian'

_publ_section_title
;
 2-Methylanilinium 3,4,5,6-tetrabromo-2-(methoxycarbonyl)benzoate
 methanol monosolvate
;
_journal_coeditor_code LH5212
_journal_issue 4
_journal_name_full 'Acta Crystallographica Section E'
_journal_page_first o900
_journal_paper_doi 10.1107/S1600536811008543
_journal_volume 67
_journal_year 2011
_chemical_formula_iupac 'C7 H10 N +, C9 H3 Br4 O4 -, C H4 O'
_chemical_formula_moiety 'C7 H10 N +, C9 H3 Br4 O4 -, C H4 O'
_chemical_formula_sum 'C17 H17 Br4 N O5'
_chemical_formula_weight 634.96
_chemical_name_systematic
;
2-Methylanilinium 3,4,5,6-tetrabromo-2-(methoxycarbonyl)benzoate methanol
monosolvate
;
_space_group_IT_number 14
_symmetry_cell_setting monoclinic
_symmetry_space_group_name_Hall '-P 2ybc'
_symmetry_space_group_name_H-M 'P 1 21/c 1'
_atom_sites_solution_hydrogens geom
_atom_sites_solution_primary direct
_atom_sites_solution_secondary difmap
_cell_angle_alpha 90.00
_cell_angle_beta 90.3710(10)
_cell_angle_gamma 90.00
_cell_formula_units_Z 4
_cell_length_a 8.1909(8)
_cell_length_b 13.5551(12)
_cell_length_c 19.5082(16)
_cell_measurement_reflns_used 2873
_cell_measurement_temperature 298(2)
_cell_measurement_theta_max 23.864
_cell_measurement_theta_min 2.573
_cell_volume 2165.9(3)
_computing_cell_refinement 'SAINT (Bruker, 1997)'
_computing_data_collection 'SMART (Bruker, 1997)'
_computing_data_reduction 'SAINT (Bruker, 1997)'
_computing_molecular_graphics 'SHELXTL (Sheldrick, 2008) and PLATON (Spek, 2009)'
_computing_publication_material 'SHELXTL (Sheldrick, 2008)'
_computing_structure_refinement 'SHELXL97 (Sheldrick, 2008)'
_computing_structure_solution 'SHELXS97 (Sheldrick, 2008)'
_diffrn_ambient_temperature 298(2)
_diffrn_measured_fraction_theta_full 0.996
_diffrn_measured_fraction_theta_max 0.996
_diffrn_measurement_device_type 'Bruker SMART CCD'
_diffrn_measurement_method '\f and \w'
_diffrn_radiation_monochromator graphite
_diffrn_radiation_source 'fine-focus sealed tube'
_diffrn_radiation_type MoK\a
_diffrn_radiation_wavelength 0.71073
_diffrn_reflns_av_R_equivalents 0.0550
_diffrn_reflns_av_sigmaI/netI 0.0659
_diffrn_reflns_limit_h_max 9
_diffrn_reflns_limit_h_min -9
_diffrn_reflns_limit_k_max 16
_diffrn_reflns_limit_k_min -13
_diffrn_reflns_limit_l_max 21
_diffrn_reflns_limit_l_min -23
_diffrn_reflns_number 10672
_diffrn_reflns_theta_full 25.02
_diffrn_reflns_theta_max 25.02
_diffrn_reflns_theta_min 2.57
_exptl_absorpt_coefficient_mu 7.459
_exptl_absorpt_correction_T_max 0.2292
_exptl_absorpt_correction_T_min 0.1543
_exptl_absorpt_correction_type multi-scan
_exptl_absorpt_process_details '(SADABS; Bruker, 1997)'
_exptl_crystal_colour colorless
_exptl_crystal_density_diffrn 1.947
_exptl_crystal_density_method 'not measured'
_exptl_crystal_description block
_exptl_crystal_F_000 1224
_exptl_crystal_size_max 0.40
_exptl_crystal_size_mid 0.32
_exptl_crystal_size_min 0.28
_refine_diff_density_max 0.706
_refine_diff_density_min -0.587
_refine_ls_extinction_method none
_refine_ls_goodness_of_fit_ref 1.072
_refine_ls_hydrogen_treatment constr
_refine_ls_matrix_type full
_refine_ls_number_parameters 248
_refine_ls_number_reflns 3811
_refine_ls_number_restraints 0
_refine_ls_restrained_S_all 1.072
_refine_ls_R_factor_all 0.0722
_refine_ls_R_factor_gt 0.0371
_refine_ls_shift/su_max 0.000
_refine_ls_shift/su_mean 0.000
_refine_ls_structure_factor_coef Fsqd
_refine_ls_weighting_details 'calc w=1/[\s^2^(Fo^2^)+(0.0232P)^2^] where P=(Fo^2^+2Fc^2^)/3'
_refine_ls_weighting_scheme calc
_refine_ls_wR_factor_gt 0.0651
_refine_ls_wR_factor_ref 0.0724
_reflns_number_gt 2507
_reflns_number_total 3811
_reflns_threshold_expression I>2\s(I)
_cod_data_source_file lh5212.cif
_cod_data_source_block I
_cod_original_sg_symbol_H-M 'P 21/c'
_cod_database_code 2229747
_cod_database_fobs_code 2229747

loop_
_symmetry_equiv_pos_as_xyz
'x, y, z'
'-x, y+1/2, -z+1/2'
'-x, -y, -z'
'x, -y-1/2, z-1/2'

loop_
_atom_site_type_symbol
_atom_site_label
_atom_site_fract_x
_atom_site_fract_y
_atom_site_fract_z
_atom_site_U_iso_or_equiv
_atom_site_adp_type
_atom_site_calc_flag
_atom_site_refinement_flags
_atom_site_occupancy
_atom_site_disorder_assembly
_atom_site_disorder_group
Br Br1 0.03655(7) 0.49170(4) 0.40325(2) 0.03923(16) Uani d . 1 . .
Br Br2 0.02019(8) 0.40894(4) 0.24560(2) 0.05302(19) Uani d . 1 . .
Br Br3 0.15610(7) 0.18668(4) 0.20996(2) 0.05158(18) Uani d . 1 . .
Br Br4 0.29944(7) 0.04678(4) 0.33723(3) 0.05207(19) Uani d . 1 . .
N N1 0.3657(5) 0.8858(3) 0.05060(18) 0.0390(11) Uani d . 1 . .
H H1A 0.3027 0.8481 0.0241 0.058 Uiso calc R 1 . .
H H1B 0.4659 0.8882 0.0333 0.058 Uiso calc R 1 . .
H H1C 0.3243 0.9464 0.0524 0.058 Uiso calc R 1 . .
O O1 0.1935(5) 0.0866(3) 0.49814(18) 0.0577(11) Uani d . 1 . .
O O2 0.4329(5) 0.1646(3) 0.5033(2) 0.0712(13) Uani d . 1 . .
O O3 0.1279(4) 0.3275(2) 0.55173(15) 0.0374(9) Uani d . 1 . .
O O4 0.3365(4) 0.4141(2) 0.51013(15) 0.0386(9) Uani d . 1 . .
O O5 0.8267(5) 0.2644(3) 0.5294(2) 0.0714(12) Uani d . 1 . .
H H5 0.9166 0.2887 0.5373 0.107 Uiso calc R 1 . .
C C1 0.3034(8) 0.1514(4) 0.4786(2) 0.0398(14) Uani d . 1 . .
C C2 0.2195(6) 0.3546(3) 0.5050(2) 0.0268(11) Uani d . 1 . .
C C3 0.2381(5) 0.2138(3) 0.4200(2) 0.0265(11) Uani d . 1 . .
C C4 0.1913(5) 0.3107(3) 0.4340(2) 0.0242(11) Uani d . 1 . .
C C5 0.1213(6) 0.3663(3) 0.3820(2) 0.0293(12) Uani d . 1 . .
C C6 0.1100(6) 0.3289(3) 0.3151(2) 0.0297(12) Uani d . 1 . .
C C7 0.1649(6) 0.2341(4) 0.3009(2) 0.0315(12) Uani d . 1 . .
C C8 0.2249(6) 0.1765(3) 0.3535(2) 0.0326(12) Uani d . 1 . .
C C9 0.2418(9) 0.0245(5) 0.5563(3) 0.104(3) Uani d . 1 . .
H H9A 0.3277 -0.0193 0.5425 0.156 Uiso calc R 1 . .
H H9B 0.1496 -0.0134 0.5712 0.156 Uiso calc R 1 . .
H H9C 0.2798 0.0654 0.5932 0.156 Uiso calc R 1 . .
C C10 0.3726(6) 0.8439(4) 0.1201(3) 0.0410(14) Uani d . 1 . .
C C11 0.4507(7) 0.8936(4) 0.1712(3) 0.0450(15) Uani d . 1 . .
C C12 0.4626(8) 0.8472(5) 0.2352(3) 0.0645(19) Uani d . 1 . .
H H12 0.5158 0.8790 0.2712 0.077 Uiso calc R 1 . .
C C13 0.3973(9) 0.7565(6) 0.2453(3) 0.078(2) Uani d . 1 . .
H H13 0.4090 0.7263 0.2878 0.094 Uiso calc R 1 . .
C C14 0.3140(9) 0.7084(5) 0.1937(4) 0.080(2) Uani d . 1 . .
H H14 0.2653 0.6475 0.2017 0.096 Uiso calc R 1 . .
C C15 0.3040(7) 0.7521(4) 0.1297(3) 0.0584(17) Uani d . 1 . .
H H15 0.2517 0.7199 0.0936 0.070 Uiso calc R 1 . .
C C16 0.5220(7) 0.9958(4) 0.1608(3) 0.0619(17) Uani d . 1 . .
H H16A 0.5957 0.9947 0.1227 0.093 Uiso calc R 1 . .
H H16B 0.5799 1.0156 0.2015 0.093 Uiso calc R 1 . .
H H16C 0.4354 1.0418 0.1516 0.093 Uiso calc R 1 . .
C C17 0.7840(9) 0.2058(7) 0.5817(4) 0.159(5) Uani d . 1 . .
H H17A 0.8389 0.1435 0.5776 0.238 Uiso calc R 1 . .
H H17B 0.6681 0.1954 0.5806 0.238 Uiso calc R 1 . .
H H17C 0.8145 0.2365 0.6242 0.238 Uiso calc R 1 . .

loop_
_atom_site_aniso_label
_atom_site_aniso_U_11
_atom_site_aniso_U_22
_atom_site_aniso_U_33
_atom_site_aniso_U_12
_atom_site_aniso_U_13
_atom_site_aniso_U_23
Br1 0.0555(4) 0.0286(3) 0.0336(3) 0.0129(3) 0.0007(2) -0.0035(2)
Br2 0.0803(5) 0.0476(4) 0.0309(3) 0.0160(3) -0.0143(3) 0.0012(3)
Br3 0.0688(4) 0.0524(4) 0.0334(3) 0.0099(3) -0.0113(3) -0.0209(3)
Br4 0.0709(5) 0.0284(3) 0.0568(4) 0.0109(3) -0.0097(3) -0.0151(3)
N1 0.037(3) 0.034(3) 0.046(3) 0.006(2) 0.002(2) 0.004(2)
O1 0.076(3) 0.041(2) 0.056(2) -0.002(2) 0.000(2) 0.023(2)
O2 0.066(3) 0.076(3) 0.071(3) 0.000(3) -0.030(2) 0.010(2)
O3 0.046(2) 0.037(2) 0.0284(18) -0.0014(17) 0.0035(17) 0.0013(16)
O4 0.042(2) 0.038(2) 0.0355(19) -0.0106(19) 0.0016(16) -0.0121(16)
O5 0.055(3) 0.071(3) 0.088(3) -0.016(2) -0.018(2) 0.027(3)
C1 0.053(4) 0.030(3) 0.036(3) 0.004(3) -0.009(3) -0.009(3)
C2 0.031(3) 0.023(3) 0.026(3) 0.007(3) -0.004(2) -0.003(2)
C3 0.029(3) 0.022(3) 0.029(3) -0.002(2) -0.005(2) -0.003(2)
C4 0.023(3) 0.026(3) 0.023(2) -0.007(2) 0.003(2) 0.000(2)
C5 0.029(3) 0.029(3) 0.029(3) -0.003(2) 0.005(2) -0.001(2)
C6 0.034(3) 0.034(3) 0.021(2) 0.000(2) -0.003(2) 0.000(2)
C7 0.038(3) 0.034(3) 0.022(2) -0.004(3) -0.005(2) -0.013(2)
C8 0.035(3) 0.023(3) 0.039(3) -0.003(2) -0.003(2) -0.005(2)
C9 0.150(8) 0.073(5) 0.088(5) 0.021(5) 0.012(5) 0.053(4)
C10 0.036(3) 0.044(4) 0.043(3) 0.015(3) 0.012(3) 0.009(3)
C11 0.041(4) 0.052(4) 0.042(3) 0.024(3) 0.005(3) 0.001(3)
C12 0.081(5) 0.066(5) 0.047(4) 0.033(4) 0.008(3) 0.000(3)
C13 0.104(6) 0.077(6) 0.054(4) 0.035(5) 0.016(4) 0.019(4)
C14 0.085(6) 0.055(5) 0.100(6) 0.006(4) 0.031(5) 0.031(4)
C15 0.066(5) 0.050(4) 0.060(4) 0.002(3) 0.011(3) 0.009(3)
C16 0.061(4) 0.065(4) 0.060(4) 0.010(3) -0.006(3) -0.011(3)
C17 0.097(7) 0.290(13) 0.089(6) -0.103(8) -0.040(5) 0.090(7)

loop_
_atom_type_symbol
_atom_type_description
_atom_type_scat_dispersion_real
_atom_type_scat_dispersion_imag
_atom_type_scat_source
C C 0.0033 0.0016 'International Tables Vol C Tables 4.2.6.8 and 6.1.1.4'
H H 0.0000 0.0000 'International Tables Vol C Tables 4.2.6.8 and 6.1.1.4'
N N 0.0061 0.0033 'International Tables Vol C Tables 4.2.6.8 and 6.1.1.4'
O O 0.0106 0.0060 'International Tables Vol C Tables 4.2.6.8 and 6.1.1.4'
Br Br -0.2901 2.4595 'International Tables Vol C Tables 4.2.6.8 and 6.1.1.4'

loop_
_geom_angle_atom_site_label_1
_geom_angle_atom_site_label_2
_geom_angle_atom_site_label_3
_geom_angle_site_symmetry_1
_geom_angle_site_symmetry_3
_geom_angle
_geom_angle_publ_flag
C10 N1 H1A . . 109.5 ?
C10 N1 H1B . . 109.5 ?
H1A N1 H1B . . 109.5 ?
C10 N1 H1C . . 109.5 ?
H1A N1 H1C . . 109.5 ?
H1B N1 H1C . . 109.5 ?
C1 O1 C9 . . 115.2(5) ?
C17 O5 H5 . . 109.5 ?
O2 C1 O1 . . 126.9(5) ?
O2 C1 C3 . . 122.4(5) ?
O1 C1 C3 . . 110.6(5) ?
O3 C2 O4 . . 126.6(4) ?
O3 C2 C4 . . 117.7(4) ?
O4 C2 C4 . . 115.7(4) ?
C4 C3 C8 . . 120.1(4) ?
C4 C3 C1 . . 118.3(4) ?
C8 C3 C1 . . 121.6(4) ?
C5 C4 C3 . . 118.9(4) ?
C5 C4 C2 . . 120.8(4) ?
C3 C4 C2 . . 120.3(4) ?
C4 C5 C6 . . 120.6(4) ?
C4 C5 Br1 . . 118.8(3) ?
C6 C5 Br1 . . 120.6(3) ?
C7 C6 C5 . . 120.0(4) ?
C7 C6 Br2 . . 121.0(3) ?
C5 C6 Br2 . . 119.0(3) ?
C8 C7 C6 . . 119.4(4) ?
C8 C7 Br3 . . 121.2(4) ?
C6 C7 Br3 . . 119.4(3) ?
C7 C8 C3 . . 120.8(4) ?
C7 C8 Br4 . . 121.1(3) ?
C3 C8 Br4 . . 118.0(3) ?
O1 C9 H9A . . 109.5 ?
O1 C9 H9B . . 109.5 ?
H9A C9 H9B . . 109.5 ?
O1 C9 H9C . . 109.5 ?
H9A C9 H9C . . 109.5 ?
H9B C9 H9C . . 109.5 ?
C11 C10 C15 . . 122.6(5) ?
C11 C10 N1 . . 120.0(5) ?
C15 C10 N1 . . 117.4(5) ?
C10 C11 C12 . . 117.4(5) ?
C10 C11 C16 . . 122.3(5) ?
C12 C11 C16 . . 120.3(6) ?
C13 C12 C11 . . 120.7(6) ?
C13 C12 H12 . . 119.7 ?
C11 C12 H12 . . 119.7 ?
C12 C13 C14 . . 121.2(6) ?
C12 C13 H13 . . 119.4 ?
C14 C13 H13 . . 119.4 ?
C13 C14 C15 . . 118.9(6) ?
C13 C14 H14 . . 120.6 ?
C15 C14 H14 . . 120.6 ?
C10 C15 C14 . . 119.2(6) ?
C10 C15 H15 . . 120.4 ?
C14 C15 H15 . . 120.4 ?
C11 C16 H16A . . 109.5 ?
C11 C16 H16B . . 109.5 ?
H16A C16 H16B . . 109.5 ?
C11 C16 H16C . . 109.5 ?
H16A C16 H16C . . 109.5 ?
H16B C16 H16C . . 109.5 ?
O5 C17 H17A . . 109.5 ?
O5 C17 H17B . . 109.5 ?
H17A C17 H17B . . 109.5 ?
O5 C17 H17C . . 109.5 ?
H17A C17 H17C . . 109.5 ?
H17B C17 H17C . . 109.5 ?

loop_
_geom_bond_atom_site_label_1
_geom_bond_atom_site_label_2
_geom_bond_site_symmetry_2
_geom_bond_distance
_geom_bond_publ_flag
Br1 C5 . 1.883(5) ?
Br2 C6 . 1.883(4) ?
Br3 C7 . 1.889(4) ?
Br4 C8 . 1.889(5) ?
N1 C10 . 1.471(6) ?
N1 H1A . 0.8900 ?
N1 H1B . 0.8900 ?
N1 H1C . 0.8900 ?
O1 C1 . 1.315(6) ?
O1 C9 . 1.464(6) ?
O2 C1 . 1.176(6) ?
O3 C2 . 1.239(5) ?
O4 C2 . 1.256(5) ?
O5 C17 . 1.341(7) ?
O5 H5 . 0.8200 ?
C1 C3 . 1.517(6) ?
C2 C4 . 1.525(6) ?
C3 C4 . 1.395(6) ?
C3 C8 . 1.397(6) ?
C4 C5 . 1.385(6) ?
C5 C6 . 1.403(6) ?
C6 C7 . 1.390(6) ?
C7 C8 . 1.376(6) ?
C9 H9A . 0.9600 ?
C9 H9B . 0.9600 ?
C9 H9C . 0.9600 ?
C10 C11 . 1.359(7) ?
C10 C15 . 1.379(7) ?
C11 C12 . 1.402(7) ?
C11 C16 . 1.518(7) ?
C12 C13 . 1.356(8) ?
C12 H12 . 0.9300 ?
C13 C14 . 1.377(9) ?
C13 H13 . 0.9300 ?
C14 C15 . 1.383(8) ?
C14 H14 . 0.9300 ?
C15 H15 . 0.9300 ?
C16 H16A . 0.9600 ?
C16 H16B . 0.9600 ?
C16 H16C . 0.9600 ?
C17 H17A . 0.9600 ?
C17 H17B . 0.9600 ?
C17 H17C . 0.9600 ?

loop_
_geom_hbond_atom_site_label_D
_geom_hbond_atom_site_label_H
_geom_hbond_atom_site_label_A
_geom_hbond_site_symmetry_A
_geom_hbond_distance_DH
_geom_hbond_distance_HA
_geom_hbond_distance_DA
_geom_hbond_angle_DHA
N1 H1A O5 2_655 0.89 1.87 2.756(6) 178
N1 H1B O4 2_655 0.89 1.87 2.746(5) 170
O5 H5 O3 1_655 0.82 1.83 2.645(5) 173
C15 H15 O5 2_655 0.93 2.55 3.281(7) 135
C17 H17B O2 . 0.96 2.47 3.296(9) 144

loop_
_geom_torsion_atom_site_label_1
_geom_torsion_atom_site_label_2
_geom_torsion_atom_site_label_3
_geom_torsion_atom_site_label_4
_geom_torsion_site_symmetry_1
_geom_torsion_site_symmetry_2
_geom_torsion_site_symmetry_3
_geom_torsion_site_symmetry_4
_geom_torsion
_geom_torsion_publ_flag
C9 O1 C1 O2 . . . . -0.9(8) ?
C9 O1 C1 C3 . . . . -178.0(4) ?
O2 C1 C3 C4 . . . . -72.0(7) ?
O1 C1 C3 C4 . . . . 105.2(5) ?
O2 C1 C3 C8 . . . . 107.7(6) ?
O1 C1 C3 C8 . . . . -75.1(6) ?
C8 C3 C4 C5 . . . . 4.5(7) ?
C1 C3 C4 C5 . . . . -175.7(4) ?
C8 C3 C4 C2 . . . . -174.5(4) ?
C1 C3 C4 C2 . . . . 5.2(7) ?
O3 C2 C4 C5 . . . . 106.2(5) ?
O4 C2 C4 C5 . . . . -74.8(6) ?
O3 C2 C4 C3 . . . . -74.8(6) ?
O4 C2 C4 C3 . . . . 104.2(5) ?
C3 C4 C5 C6 . . . . -5.2(7) ?
C2 C4 C5 C6 . . . . 173.8(4) ?
C3 C4 C5 Br1 . . . . 173.1(3) ?
C2 C4 C5 Br1 . . . . -7.8(6) ?
C4 C5 C6 C7 . . . . 1.9(7) ?
Br1 C5 C6 C7 . . . . -176.4(3) ?
C4 C5 C6 Br2 . . . . -178.0(3) ?
Br1 C5 C6 Br2 . . . . 3.7(5) ?
C5 C6 C7 C8 . . . . 2.2(7) ?
Br2 C6 C7 C8 . . . . -177.9(4) ?
C5 C6 C7 Br3 . . . . -177.7(3) ?
Br2 C6 C7 Br3 . . . . 2.2(6) ?
C6 C7 C8 C3 . . . . -2.9(7) ?
Br3 C7 C8 C3 . . . . 177.0(3) ?
C6 C7 C8 Br4 . . . . 179.5(3) ?
Br3 C7 C8 Br4 . . . . -0.6(6) ?
C4 C3 C8 C7 . . . . -0.5(7) ?
C1 C3 C8 C7 . . . . 179.8(5) ?
C4 C3 C8 Br4 . . . . 177.2(3) ?
C1 C3 C8 Br4 . . . . -2.5(6) ?
C15 C10 C11 C12 . . . . 1.1(8) ?
N1 C10 C11 C12 . . . . -176.0(4) ?
C15 C10 C11 C16 . . . . -178.3(5) ?
N1 C10 C11 C16 . . . . 4.6(8) ?
C10 C11 C12 C13 . . . . -0.4(8) ?
C16 C11 C12 C13 . . . . 179.1(6) ?
C11 C12 C13 C14 . . . . -1.7(10) ?
C12 C13 C14 C15 . . . . 3.0(10) ?
C11 C10 C15 C14 . . . . 0.2(8) ?
N1 C10 C15 C14 . . . . 177.4(5) ?
C13 C14 C15 C10 . . . . -2.2(9) ?

loop_
_cod_related_entry_id
_cod_related_entry_database
_cod_related_entry_code
1 ChemSpider 30656599
